data_4325915
loop_
_publ_author_name
'Curtis M. Zaleski'
'Choong-Sun Lim'
'Annabel D. Cutland-Van Noord'
'Jeff W. Kampf'
'Vincent L. Pecoraro'

_publ_section_title
;
 Effects of the Central Lanthanide Ion Crystal Radius on the
 15-MCCuII(N)pheHA-5 Structure
;
_journal_name_full 'Inorganic Chemistry'
_journal_page_first 7707
_journal_page_last 7717
_journal_paper_doi 10.1021/ic200740h
_journal_volume 50
_journal_year 2011
_chemical_absolute_configuration ad
_chemical_formula_moiety '[C45H50N10O10Cu5Dy(NO3)(H2O)](NO3)(CH3O)(H2O)'
_chemical_formula_sum 'C46 H73 Cu5 Dy N12 O27'
_chemical_formula_weight 1706.36
_chemical_name_systematic
;
 ?
;
_space_group_IT_number 76
_symmetry_cell_setting tetragonal
_symmetry_space_group_name_Hall 'P 4w'
_symmetry_space_group_name_H-M 'P 41'
_atom_sites_solution_hydrogens geom
_atom_sites_solution_primary direct
_atom_sites_solution_secondary difmap
_audit_creation_method SHELXL-97
_cell_angle_alpha 90.00
_cell_angle_beta 90.00
_cell_angle_gamma 90.00
_cell_formula_units_Z 4
_cell_length_a 19.2036(14)
_cell_length_b 19.2036(14)
_cell_length_c 18.330(3)
_cell_measurement_reflns_used 7444
_cell_measurement_temperature 118(2)
_cell_measurement_theta_max 26.34
_cell_measurement_theta_min 3.00
_cell_volume 6759.7(13)
_computing_cell_refinement 'Bruker SMART'
_computing_data_collection 'Bruker SMART'
_computing_data_reduction 'Bruker SHELXTL'
_computing_molecular_graphics 'Bruker SHELXTL'
_computing_publication_material 'Bruker SHELXTL'
_computing_structure_refinement 'Bruker SHELXTL'
_computing_structure_solution 'Bruker SHELXTL'
_diffrn_ambient_temperature 118(2)
_diffrn_measured_fraction_theta_full 0.995
_diffrn_measured_fraction_theta_max 0.995
_diffrn_measurement_device_type 'Bruker SMART-CCD'
_diffrn_measurement_method 'omega & phi scans'
_diffrn_radiation_monochromator graphite
_diffrn_radiation_source 'fine-focus sealed tube'
_diffrn_radiation_type MoK\a
_diffrn_radiation_wavelength 0.71073
_diffrn_reflns_av_R_equivalents 0.0311
_diffrn_reflns_av_sigmaI/netI 0.0280
_diffrn_reflns_limit_h_max 18
_diffrn_reflns_limit_h_min -17
_diffrn_reflns_limit_k_max 25
_diffrn_reflns_limit_k_min -25
_diffrn_reflns_limit_l_max 24
_diffrn_reflns_limit_l_min -24
_diffrn_reflns_number 84916
_diffrn_reflns_theta_full 28.31
_diffrn_reflns_theta_max 28.31
_diffrn_reflns_theta_min 3.00
_exptl_absorpt_coefficient_mu 2.721
_exptl_absorpt_correction_T_max 0.4581
_exptl_absorpt_correction_T_min 0.4091
_exptl_absorpt_correction_type multi-scan
_exptl_absorpt_process_details 'Blessing, Acta Cryst. (1995) A51 33-38.'
_exptl_crystal_colour blue
_exptl_crystal_density_diffrn 1.677
_exptl_crystal_description octahedran
_exptl_crystal_F_000 3440
_exptl_crystal_size_max 0.40
_exptl_crystal_size_mid 0.36
_exptl_crystal_size_min 0.34
_refine_diff_density_max 1.042
_refine_diff_density_min -0.918
_refine_diff_density_rms 0.120
_refine_ls_abs_structure_details 'Flack H D (1983), Acta Cryst. A39, 876-881'
_refine_ls_abs_structure_Flack 0.028(7)
_refine_ls_extinction_method none
_refine_ls_goodness_of_fit_ref 1.117
_refine_ls_hydrogen_treatment constr
_refine_ls_matrix_type full
_refine_ls_number_parameters 920
_refine_ls_number_reflns 16667
_refine_ls_number_restraints 1
_refine_ls_restrained_S_all 1.117
_refine_ls_R_factor_all 0.0354
_refine_ls_R_factor_gt 0.0317
_refine_ls_shift/su_max 0.002
_refine_ls_shift/su_mean 0.000
_refine_ls_structure_factor_coef Fsqd
_refine_ls_weighting_details 'calc w=1/[\s^2^(Fo^2^)+(0.0518P)^2^+8.1203P] where P=(Fo^2^+2Fc^2^)/3'
_refine_ls_weighting_scheme calc
_refine_ls_wR_factor_gt 0.0900
_refine_ls_wR_factor_ref 0.0924
_reflns_number_gt 15687
_reflns_number_total 16667
_reflns_threshold_expression >2sigma(I)
_cod_data_source_file ic200740h_si_001_19.cif
_cod_data_source_block Dy-3
_cod_original_cell_volume 6759.7(12)
_cod_database_code 4325915

loop_
_symmetry_equiv_pos_as_xyz
'x, y, z'
'-x, -y, z+1/2'
'-y, x, z+1/4'
'y, -x, z+3/4'

loop_
_atom_site_label
_atom_site_type_symbol
_atom_site_fract_x
_atom_site_fract_y
_atom_site_fract_z
_atom_site_U_iso_or_equiv
_atom_site_adp_type
_atom_site_occupancy
_atom_site_symmetry_multiplicity
_atom_site_calc_flag
_atom_site_refinement_flags
_atom_site_disorder_assembly
_atom_site_disorder_group
Dy1 Dy 0.659680(9) 0.761956(10) 0.169882(10) 0.01997(5) Uani 1 1 d . . .
Cu1 Cu 0.46427(2) 0.79883(3) 0.17666(3) 0.02074(10) Uani 1 1 d . . .
Cu2 Cu 0.60444(3) 0.75228(3) 0.37201(3) 0.02775(12) Uani 1 1 d . . .
Cu3 Cu 0.82538(3) 0.74417(3) 0.28624(3) 0.02503(11) Uani 1 1 d . . .
Cu4 Cu 0.81163(2) 0.71631(3) 0.04111(3) 0.02006(10) Uani 1 1 d . . .
Cu5 Cu 0.58835(3) 0.75782(3) -0.02851(3) 0.02074(10) Uani 1 1 d . . .
O1 O 0.42639(16) 0.80528(17) 0.27476(17) 0.0261(6) Uani 1 1 d . . .
O2 O 0.54687(15) 0.76220(17) 0.22381(17) 0.0249(6) Uani 1 1 d . . .
O3 O 0.68107(19) 0.7632(2) 0.44074(19) 0.0396(9) Uani 1 1 d . . .
O4 O 0.67514(16) 0.76148(19) 0.29824(19) 0.0302(7) Uani 1 1 d . . .
O5 O 0.90955(16) 0.73076(17) 0.23240(18) 0.0270(6) Uani 1 1 d . . .
O6 O 0.77820(15) 0.72715(17) 0.19611(17) 0.0251(6) Uani 1 1 d . . .
O7 O 0.79208(15) 0.73238(15) -0.06015(17) 0.0230(6) Uani 1 1 d . . .
O8 O 0.71428(15) 0.73109(16) 0.05738(16) 0.0234(6) Uani 1 1 d . . .
O9 O 0.49377(16) 0.78900(17) -0.03815(17) 0.0253(6) Uani 1 1 d . . .
O10 O 0.57821(15) 0.77763(17) 0.07338(17) 0.0236(6) Uani 1 1 d . . .
O50 O 0.73385(19) 0.86385(19) 0.1618(3) 0.0575(13) Uani 1 1 d . . .
O51 O 0.62684(17) 0.88687(17) 0.1821(2) 0.0344(8) Uani 1 1 d . . .
O52 O 0.70123(19) 0.97197(18) 0.1719(3) 0.0426(9) Uani 1 1 d . . .
O70 O 0.69829(19) 0.9645(2) 0.6792(3) 0.0440(9) Uani 1 1 d . . .
O71 O 0.59609(19) 1.01228(19) 0.6778(2) 0.0420(8) Uani 1 1 d . . .
O72 O 0.6074(2) 0.9003(2) 0.6660(3) 0.0485(10) Uani 1 1 d . . .
O80 O 0.6290(4) 0.6267(4) 0.3781(6) 0.126(3) Uani 1 1 d . . .
O90 O 0.63883(18) 0.64275(18) 0.1726(3) 0.0465(9) Uani 1 1 d . . .
N1 N 0.5193(2) 0.7439(2) 0.4363(2) 0.0339(9) Uani 1 1 d . . .
H1A H 0.5067 0.6979 0.4414 0.041 Uiso 1 1 calc R . .
H1B H 0.5283 0.7619 0.4819 0.041 Uiso 1 1 calc R . .
N2 N 0.53444(18) 0.7587(2) 0.2990(2) 0.0242(7) Uani 1 1 d . . .
N3 N 0.8630(2) 0.7472(3) 0.3875(2) 0.0348(9) Uani 1 1 d . . .
H3A H 0.8785 0.7036 0.4005 0.042 Uiso 1 1 calc R . .
H3B H 0.9003 0.7772 0.3893 0.042 Uiso 1 1 calc R . .
N4 N 0.74057(19) 0.7644(2) 0.3332(2) 0.0310(8) Uani 1 1 d . . .
N5 N 0.91212(17) 0.68975(19) 0.0379(2) 0.0227(7) Uani 1 1 d . . .
H5A H 0.9160 0.6424 0.0319 0.027 Uiso 1 1 calc R . .
H5B H 0.9333 0.7111 -0.0012 0.027 Uiso 1 1 calc R . .
N6 N 0.82838(19) 0.71728(19) 0.1428(2) 0.0216(7) Uani 1 1 d . . .
N7 N 0.6162(2) 0.7326(2) -0.1308(2) 0.0276(8) Uani 1 1 d . . .
H7A H 0.6093 0.6858 -0.1388 0.033 Uiso 1 1 calc R . .
H7B H 0.5900 0.7572 -0.1639 0.033 Uiso 1 1 calc R . .
N8 N 0.68300(18) 0.73708(18) -0.0113(2) 0.0213(7) Uani 1 1 d . . .
N9 N 0.38792(17) 0.84304(19) 0.1178(2) 0.0221(7) Uani 1 1 d . . .
H9A H 0.3452 0.8288 0.1349 0.027 Uiso 1 1 calc R . .
H9B H 0.3904 0.8907 0.1217 0.027 Uiso 1 1 calc R . .
N10 N 0.51077(17) 0.80201(19) 0.0849(2) 0.0226(7) Uani 1 1 d . . .
N50 N 0.6874(2) 0.90969(19) 0.1715(3) 0.0332(8) Uani 1 1 d . . .
N70 N 0.6350(2) 0.9583(2) 0.6738(3) 0.0347(8) Uani 1 1 d . . .
C1 C 0.4736(2) 0.7816(2) 0.3190(3) 0.0241(8) Uani 1 1 d . . .
C2 C 0.4623(2) 0.7840(3) 0.4002(2) 0.0279(9) Uani 1 1 d . . .
H2 H 0.4164 0.7623 0.4122 0.033 Uiso 1 1 calc R . .
C3 C 0.4629(2) 0.8588(3) 0.4266(3) 0.0346(10) Uani 1 1 d . . .
H3C H 0.4453 0.8601 0.4773 0.042 Uiso 1 1 calc R . .
H3D H 0.4305 0.8864 0.3961 0.042 Uiso 1 1 calc R . .
C4 C 0.5342(2) 0.8927(3) 0.4244(3) 0.0329(9) Uani 1 1 d . . .
C5 C 0.5735(3) 0.9003(3) 0.4882(3) 0.0383(11) Uani 1 1 d . . .
H5 H 0.5553 0.8843 0.5333 0.046 Uiso 1 1 calc R . .
C6 C 0.6387(3) 0.9309(3) 0.4860(3) 0.0439(13) Uani 1 1 d . . .
H6 H 0.6646 0.9355 0.5299 0.053 Uiso 1 1 calc R . .
C7 C 0.6664(3) 0.9545(3) 0.4226(4) 0.0406(12) Uani 1 1 d . . .
H7 H 0.7111 0.9756 0.4221 0.049 Uiso 1 1 calc R . .
C8 C 0.6285(3) 0.9475(3) 0.3586(3) 0.0400(12) Uani 1 1 d . . .
H8 H 0.6478 0.9637 0.3140 0.048 Uiso 1 1 calc R . .
C9 C 0.5626(3) 0.9170(3) 0.3588(3) 0.0369(11) Uani 1 1 d . . .
H9 H 0.5371 0.9127 0.3146 0.044 Uiso 1 1 calc R . .
C10 C 0.7382(2) 0.7653(3) 0.4030(3) 0.0318(10) Uani 1 1 d . . .
C11 C 0.8085(2) 0.7708(3) 0.4407(3) 0.0321(10) Uani 1 1 d . . .
H11 H 0.8088 0.7388 0.4838 0.039 Uiso 1 1 calc R . .
C12 C 0.8201(3) 0.8442(3) 0.4670(3) 0.0392(11) Uani 1 1 d . . .
H12A H 0.7850 0.8544 0.5051 0.047 Uiso 1 1 calc R . .
H12B H 0.8111 0.8762 0.4257 0.047 Uiso 1 1 calc R . .
C13 C 0.8917(3) 0.8613(3) 0.4980(3) 0.0332(10) Uani 1 1 d . . .
C14 C 0.9342(3) 0.8104(3) 0.5293(3) 0.0341(10) Uani 1 1 d . . .
H14 H 0.9186 0.7636 0.5327 0.041 Uiso 1 1 calc R . .
C15 C 1.0005(3) 0.8293(3) 0.5557(3) 0.0398(12) Uani 1 1 d . . .
H15 H 1.0308 0.7946 0.5746 0.048 Uiso 1 1 calc R . .
C16 C 1.0215(3) 0.8971(3) 0.5542(3) 0.0398(12) Uani 1 1 d . . .
H16 H 1.0651 0.9099 0.5746 0.048 Uiso 1 1 calc R . .
C17 C 0.9791(3) 0.9474(3) 0.5230(3) 0.0396(11) Uani 1 1 d . . .
H17 H 0.9943 0.9944 0.5204 0.048 Uiso 1 1 calc R . .
C18 C 0.9147(3) 0.9290(3) 0.4956(3) 0.0395(11) Uani 1 1 d . . .
H18 H 0.8857 0.9638 0.4746 0.047 Uiso 1 1 calc R . .
C19 C 0.8923(2) 0.7199(2) 0.1656(3) 0.0234(8) Uani 1 1 d . . .
C20 C 0.9475(2) 0.7109(2) 0.1065(2) 0.0237(8) Uani 1 1 d . . .
H20 H 0.9799 0.6728 0.1216 0.028 Uiso 1 1 calc R . .
C21 C 0.9898(2) 0.7781(2) 0.0956(3) 0.0244(8) Uani 1 1 d . . .
H21A H 1.0140 0.7897 0.1417 0.029 Uiso 1 1 calc R . .
H21B H 1.0258 0.7699 0.0579 0.029 Uiso 1 1 calc R . .
C22 C 0.9450(2) 0.8395(2) 0.0728(2) 0.0224(8) Uani 1 1 d . . .
C23 C 0.9142(3) 0.8829(2) 0.1248(3) 0.0282(9) Uani 1 1 d . . .
H23 H 0.9232 0.8754 0.1751 0.034 Uiso 1 1 calc R . .
C24 C 0.8708(2) 0.9366(2) 0.1037(3) 0.0283(9) Uani 1 1 d . . .
H24 H 0.8505 0.9657 0.1399 0.034 Uiso 1 1 calc R . .
C25 C 0.8565(2) 0.9488(2) 0.0313(3) 0.0297(9) Uani 1 1 d . . .
H25 H 0.8255 0.9849 0.0172 0.036 Uiso 1 1 calc R . .
C26 C 0.8888(3) 0.9066(3) -0.0209(3) 0.0350(10) Uani 1 1 d . . .
H26 H 0.8811 0.9156 -0.0712 0.042 Uiso 1 1 calc R . .
C27 C 0.9319(3) 0.8522(3) -0.0006(3) 0.0311(9) Uani 1 1 d . . .
H27 H 0.9526 0.8235 -0.0368 0.037 Uiso 1 1 calc R . .
C28 C 0.7250(2) 0.7374(2) -0.0663(2) 0.0208(8) Uani 1 1 d . . .
C29 C 0.6910(2) 0.7503(2) -0.1386(3) 0.0267(9) Uani 1 1 d . . .
H29 H 0.7126 0.7192 -0.1761 0.032 Uiso 1 1 calc R . .
C30 C 0.7005(2) 0.8273(3) -0.1620(3) 0.0295(9) Uani 1 1 d . . .
H30A H 0.7500 0.8404 -0.1564 0.035 Uiso 1 1 calc R . .
H30B H 0.6882 0.8319 -0.2143 0.035 Uiso 1 1 calc R . .
C31 C 0.6559(2) 0.8771(2) -0.1177(3) 0.0279(9) Uani 1 1 d . . .
C32 C 0.6753(3) 0.8970(3) -0.0482(3) 0.0389(12) Uani 1 1 d . . .
H32 H 0.7187 0.8823 -0.0287 0.047 Uiso 1 1 calc R . .
C33 C 0.6309(4) 0.9388(3) -0.0069(3) 0.0538(18) Uani 1 1 d . . .
H33 H 0.6443 0.9528 0.0408 0.065 Uiso 1 1 calc R . .
C34 C 0.5681(4) 0.9598(3) -0.0348(4) 0.058(2) Uani 1 1 d . . .
H34 H 0.5380 0.9878 -0.0060 0.070 Uiso 1 1 calc R . .
C35 C 0.5483(3) 0.9409(3) -0.1037(4) 0.0502(16) Uani 1 1 d . . .
H35 H 0.5049 0.9561 -0.1228 0.060 Uiso 1 1 calc R . .
C36 C 0.5923(3) 0.8989(3) -0.1458(4) 0.0374(11) Uani 1 1 d . . .
H36 H 0.5787 0.8854 -0.1936 0.045 Uiso 1 1 calc R . .
C37 C 0.4728(2) 0.8047(2) 0.0269(2) 0.0225(8) Uani 1 1 d . . .
C38 C 0.3962(2) 0.8221(2) 0.0410(2) 0.0228(8) Uani 1 1 d . . .
H38 H 0.3692 0.7780 0.0343 0.027 Uiso 1 1 calc R . .
C39 C 0.3666(2) 0.8753(3) -0.0129(3) 0.0276(9) Uani 1 1 d . . .
H39A H 0.3847 0.9222 -0.0008 0.033 Uiso 1 1 calc R . .
H39B H 0.3823 0.8636 -0.0629 0.033 Uiso 1 1 calc R . .
C40 C 0.2872(2) 0.8765(2) -0.0108(3) 0.0280(9) Uani 1 1 d . . .
C41 C 0.2514(2) 0.9188(3) 0.0386(3) 0.0317(10) Uani 1 1 d . . .
H41 H 0.2766 0.9482 0.0709 0.038 Uiso 1 1 calc R . .
C42 C 0.1792(3) 0.9179(3) 0.0407(3) 0.0397(12) Uani 1 1 d . . .
H42 H 0.1553 0.9468 0.0746 0.048 Uiso 1 1 calc R . .
C43 C 0.1418(3) 0.8763(3) -0.0052(3) 0.0451(14) Uani 1 1 d . . .
H43 H 0.0924 0.8767 -0.0038 0.054 Uiso 1 1 calc R . .
C44 C 0.1768(3) 0.8332(3) -0.0543(4) 0.0456(14) Uani 1 1 d . . .
H44 H 0.1512 0.8035 -0.0859 0.055 Uiso 1 1 calc R . .
C45 C 0.2493(3) 0.8337(3) -0.0566(3) 0.0380(11) Uani 1 1 d . . .
H45 H 0.2730 0.8044 -0.0902 0.046 Uiso 1 1 calc R . .
O204 O 0.5662(5) 0.5868(6) 0.5223(8) 0.159(5) Uani 1 1 d . . .
O205 O 0.4529(10) 0.7614(5) 0.5970(4) 0.202(8) Uani 1 1 d . . .
O206 O 0.6794(6) 0.7843(5) 0.5918(4) 0.119(3) Uani 1 1 d . . .
O207 O 0.5595(4) 0.5745(5) 0.2672(6) 0.123(3) Uani 1 1 d . . .
O208 O 0.4292(3) 0.7732(4) -0.1714(3) 0.0743(16) Uani 1 1 d . . .
O210 O 0.4133(2) 0.6841(2) 0.1504(2) 0.0436(9) Uani 1 1 d . . .
O211 O 0.6186(3) 0.5754(3) 0.0382(4) 0.0801(17) Uani 1 1 d . A 1
O200 O 0.4543(2) 0.9840(3) 0.6775(5) 0.089(2) Uani 1 1 d . B 1
O209 O 0.4907(6) 0.6352(6) 0.0311(8) 0.073(3) Uani 0.50 1 d P C 1
O220 O 0.3889(8) 0.6284(12) -0.0095(12) 0.065(6) Uani 0.50 1 d P D 1
O203 O 0.5213(6) 0.7221(8) -0.2680(7) 0.076(3) Uani 0.50 1 d P E 1
O215 O 0.4957(8) 0.6086(8) -0.0787(10) 0.101(4) Uani 0.50 1 d P F 1
O214 O 0.5408(16) 0.7710(14) -0.2814(13) 0.120(11) Uani 0.50 1 d P G 2
O219 O 0.5548(10) 0.6055(11) 0.0246(17) 0.072(7) Uani 0.50 1 d P H 2
O217 O 0.5361(14) 0.6324(9) -0.0223(12) 0.063(6) Uani 0.50 1 d P I 3
O218 O 0.4594(8) 0.6256(10) -0.0205(12) 0.055(5) Uani 0.50 1 d P J 4
O201 O 0.8980(5) 0.6092(5) 0.3340(5) 0.057(2) Uani 1 1 d P . .
O202 O 0.8810(6) 0.6339(6) 0.5059(8) 0.078(4) Uani 1 1 d . . .
C200 C 0.8597(6) 0.6002(8) 0.4437(8) 0.073(6) Uani 1 1 d . . .
H20A H 0.8105 0.5873 0.4484 0.109 Uiso 1 1 calc R . .
H20B H 0.8877 0.5581 0.4367 0.109 Uiso 1 1 calc R . .
H20C H 0.8655 0.6311 0.4016 0.109 Uiso 1 1 calc R . .
O212 O 0.6751(9) 0.6810(9) 0.5681(9) 0.068(5) Uani 0.50 1 d P . .
O213 O 0.6322(15) 0.7655(11) 0.6806(11) 0.108(9) Uani 0.50 1 d P . .

loop_
_atom_site_aniso_label
_atom_site_aniso_U_11
_atom_site_aniso_U_22
_atom_site_aniso_U_33
_atom_site_aniso_U_23
_atom_site_aniso_U_13
_atom_site_aniso_U_12
Dy1 0.01565(8) 0.02348(9) 0.02079(10) 0.00010(8) -0.00126(7) 0.00205(7)
Cu1 0.0138(2) 0.0257(2) 0.0227(2) 0.0037(2) 0.00056(19) 0.00068(16)
Cu2 0.0217(3) 0.0384(3) 0.0231(3) 0.0029(2) -0.0029(2) 0.0021(2)
Cu3 0.0179(2) 0.0331(3) 0.0241(3) -0.0036(2) -0.0040(2) 0.0050(2)
Cu4 0.0152(2) 0.0225(2) 0.0226(2) -0.00256(19) -0.00100(18) 0.00230(17)
Cu5 0.0159(2) 0.0241(2) 0.0222(2) -0.00075(19) -0.00188(18) 0.00098(17)
O1 0.0194(14) 0.0330(16) 0.0260(16) 0.0042(13) 0.0003(12) 0.0005(12)
O2 0.0172(13) 0.0361(16) 0.0214(14) -0.0006(13) 0.0010(11) 0.0007(11)
O3 0.0243(16) 0.069(3) 0.0258(18) 0.0005(16) -0.0023(13) 0.0044(16)
O4 0.0167(14) 0.048(2) 0.0265(17) -0.0015(14) -0.0051(12) 0.0067(13)
O5 0.0212(14) 0.0304(16) 0.0294(16) -0.0046(13) -0.0047(12) 0.0034(12)
O6 0.0187(13) 0.0348(16) 0.0217(13) -0.0017(12) -0.0010(11) 0.0066(12)
O7 0.0179(13) 0.0215(13) 0.0295(16) 0.0001(11) -0.0002(11) 0.0032(10)
O8 0.0185(13) 0.0315(16) 0.0203(14) -0.0013(12) -0.0028(11) 0.0046(11)
O9 0.0184(14) 0.0325(16) 0.0250(15) 0.0031(12) -0.0015(11) 0.0016(12)
O10 0.0133(13) 0.0323(16) 0.0254(15) -0.0001(12) 0.0008(11) 0.0044(11)
O50 0.0255(17) 0.0288(18) 0.118(4) -0.004(2) 0.013(2) 0.0012(13)
O51 0.0269(16) 0.0277(16) 0.048(2) -0.0026(15) 0.0025(15) 0.0005(12)
O52 0.0383(18) 0.0265(16) 0.063(2) -0.0097(19) 0.007(2) -0.0069(13)
O70 0.0317(18) 0.048(2) 0.052(2) -0.015(2) -0.0041(18) 0.0002(15)
O71 0.0392(19) 0.0341(18) 0.053(2) 0.0012(18) -0.0084(18) -0.0053(14)
O72 0.067(3) 0.0326(18) 0.046(2) -0.0046(18) -0.005(2) -0.0167(17)
O80 0.096(6) 0.094(6) 0.189(10) 0.030(6) 0.012(6) 0.035(4)
O90 0.0319(17) 0.0234(16) 0.084(3) 0.002(2) 0.010(2) 0.0011(13)
N1 0.032(2) 0.046(2) 0.024(2) 0.0077(16) -0.0019(15) 0.0012(17)
N2 0.0183(16) 0.0324(19) 0.0220(17) 0.0039(14) -0.0009(13) -0.0015(13)
N3 0.0255(19) 0.052(3) 0.027(2) -0.0067(18) -0.0052(16) 0.0038(18)
N4 0.0174(17) 0.050(2) 0.0258(18) -0.0021(17) -0.0076(14) 0.0065(16)
N5 0.0161(15) 0.0242(16) 0.0279(17) -0.0055(14) -0.0025(14) 0.0011(12)
N6 0.0203(16) 0.0206(16) 0.0239(16) -0.0012(13) 0.0008(13) 0.0024(13)
N7 0.0257(18) 0.0266(18) 0.0304(19) -0.0049(15) -0.0056(15) 0.0010(14)
N8 0.0207(16) 0.0234(17) 0.0198(16) 0.0012(13) -0.0017(13) 0.0017(13)
N9 0.0151(15) 0.0236(16) 0.0277(17) 0.0054(14) 0.0003(13) -0.0017(12)
N10 0.0127(15) 0.0274(18) 0.0277(18) 0.0047(14) 0.0009(13) 0.0025(13)
N50 0.0323(19) 0.0228(17) 0.045(2) -0.0041(19) 0.000(2) -0.0039(14)
N70 0.041(2) 0.0285(19) 0.034(2) -0.0028(18) -0.009(2) -0.0037(16)
C1 0.0206(19) 0.023(2) 0.028(2) 0.0041(16) -0.0052(16) -0.0049(15)
C2 0.023(2) 0.036(2) 0.025(2) 0.0037(17) -0.0017(16) 0.0002(17)
C3 0.025(2) 0.048(3) 0.031(2) -0.006(2) 0.0011(19) 0.0018(19)
C4 0.024(2) 0.039(2) 0.036(2) -0.009(2) -0.002(2) -0.0032(17)
C5 0.036(3) 0.046(3) 0.032(3) -0.014(2) 0.001(2) 0.002(2)
C6 0.037(3) 0.050(3) 0.045(3) -0.021(3) -0.004(2) 0.002(2)
C7 0.034(2) 0.037(2) 0.050(3) -0.021(3) 0.006(3) -0.0029(19)
C8 0.036(3) 0.040(3) 0.043(3) -0.013(2) 0.008(2) -0.004(2)
C9 0.041(3) 0.040(3) 0.031(2) -0.009(2) 0.000(2) -0.002(2)
C10 0.0178(19) 0.044(3) 0.033(2) -0.002(2) -0.0032(17) 0.0035(18)
C11 0.021(2) 0.050(3) 0.025(2) -0.0017(19) -0.0065(16) 0.0064(19)
C12 0.025(2) 0.057(3) 0.036(3) -0.006(2) -0.005(2) 0.009(2)
C13 0.027(2) 0.048(3) 0.025(2) -0.004(2) -0.0032(18) 0.007(2)
C14 0.036(2) 0.036(2) 0.030(2) 0.003(2) -0.005(2) -0.0003(19)
C15 0.031(2) 0.045(3) 0.043(3) 0.006(2) -0.012(2) -0.001(2)
C16 0.030(2) 0.048(3) 0.041(3) 0.003(2) -0.009(2) -0.008(2)
C17 0.041(3) 0.040(3) 0.038(3) 0.001(2) 0.001(2) 0.002(2)
C18 0.038(3) 0.042(3) 0.038(3) -0.001(2) -0.003(2) 0.011(2)
C19 0.0200(17) 0.0220(18) 0.028(2) 0.0002(17) -0.0027(17) 0.0027(14)
C20 0.0197(18) 0.0221(19) 0.029(2) -0.0010(16) -0.0040(16) 0.0013(15)
C21 0.0160(17) 0.0243(19) 0.033(2) -0.0013(17) -0.0016(16) 0.0004(14)
C22 0.0151(17) 0.0205(18) 0.032(2) 0.0004(16) -0.0043(15) -0.0007(14)
C23 0.034(2) 0.022(2) 0.029(2) -0.0002(17) -0.0061(18) -0.0034(17)
C24 0.028(2) 0.021(2) 0.036(2) -0.0024(17) 0.0021(18) -0.0048(16)
C25 0.030(2) 0.026(2) 0.033(2) 0.0048(18) -0.0026(19) 0.0034(17)
C26 0.038(3) 0.030(2) 0.037(3) 0.005(2) -0.002(2) 0.0096(19)
C27 0.032(2) 0.030(2) 0.031(2) -0.0005(19) 0.0035(19) 0.0066(18)
C28 0.0211(18) 0.0154(16) 0.026(2) -0.0044(14) 0.0017(15) 0.0030(13)
C29 0.024(2) 0.029(2) 0.027(2) -0.0053(17) 0.0015(17) 0.0085(16)
C30 0.024(2) 0.035(2) 0.029(2) 0.0095(19) 0.0035(17) 0.0032(17)
C31 0.027(2) 0.024(2) 0.032(2) 0.0088(18) 0.0036(17) -0.0014(17)
C32 0.056(3) 0.024(2) 0.037(3) 0.006(2) 0.000(2) -0.005(2)
C33 0.105(6) 0.017(2) 0.039(3) 0.005(2) 0.018(3) -0.006(3)
C34 0.077(5) 0.020(2) 0.078(5) 0.007(3) 0.041(4) 0.008(3)
C35 0.037(3) 0.026(2) 0.088(5) 0.005(3) 0.020(3) 0.007(2)
C36 0.030(2) 0.025(2) 0.057(3) 0.005(2) 0.002(2) 0.0020(18)
C37 0.0158(17) 0.0229(18) 0.029(2) 0.0036(16) -0.0011(15) 0.0004(14)
C38 0.0140(16) 0.030(2) 0.0243(19) 0.0067(17) 0.0008(15) 0.0000(14)
C39 0.0189(19) 0.035(2) 0.029(2) 0.0102(18) 0.0001(16) 0.0018(16)
C40 0.0183(19) 0.036(2) 0.029(2) 0.0145(19) -0.0026(16) 0.0037(16)
C41 0.022(2) 0.036(2) 0.037(2) 0.013(2) 0.0055(19) 0.0042(17)
C42 0.026(2) 0.048(3) 0.045(3) 0.021(3) 0.007(2) 0.011(2)
C43 0.023(2) 0.062(4) 0.050(3) 0.029(3) 0.001(2) 0.002(2)
C44 0.028(2) 0.054(3) 0.055(3) 0.018(3) -0.013(2) -0.005(2)
C45 0.030(2) 0.048(3) 0.036(3) 0.008(2) -0.006(2) 0.005(2)
O204 0.102(7) 0.120(8) 0.256(15) -0.013(8) -0.025(8) 0.003(5)
O205 0.47(2) 0.074(5) 0.060(5) -0.007(4) -0.022(8) 0.007(9)
O206 0.164(8) 0.119(6) 0.073(5) -0.012(4) -0.029(5) 0.042(6)
O207 0.077(5) 0.146(8) 0.148(8) 0.028(6) 0.017(5) -0.033(5)
O208 0.067(3) 0.104(5) 0.052(3) -0.014(3) -0.021(3) 0.009(3)
O210 0.0318(18) 0.040(2) 0.058(3) 0.0017(18) 0.0069(17) -0.0047(15)
O211 0.079(4) 0.060(3) 0.101(5) -0.014(3) 0.023(4) 0.001(3)
O200 0.034(2) 0.043(2) 0.191(7) 0.007(4) -0.016(4) -0.0066(18)
O209 0.065(7) 0.059(6) 0.095(9) -0.011(6) 0.015(7) 0.016(5)
O220 0.011(6) 0.104(16) 0.079(13) -0.011(12) -0.015(7) -0.025(8)
O203 0.059(6) 0.105(10) 0.063(7) -0.005(7) 0.001(5) 0.017(7)
O215 0.094(10) 0.102(10) 0.109(11) 0.016(10) -0.035(10) -0.001(8)
O214 0.16(2) 0.109(18) 0.090(15) 0.054(14) -0.032(15) -0.080(18)
O219 0.044(10) 0.046(11) 0.13(2) -0.035(13) 0.024(12) -0.024(9)
O217 0.107(19) 0.029(8) 0.052(11) 0.005(8) -0.009(12) -0.011(9)
O218 0.015(7) 0.076(12) 0.075(13) -0.010(10) -0.029(8) 0.017(7)
O201 0.056(6) 0.061(6) 0.053(5) -0.003(4) -0.003(4) 0.005(4)
O202 0.065(7) 0.053(6) 0.117(11) 0.014(6) 0.027(7) 0.017(5)
C200 0.043(7) 0.082(10) 0.093(12) 0.058(10) 0.029(7) 0.047(7)
O212 0.068(10) 0.086(11) 0.050(8) 0.021(9) 0.020(7) 0.045(9)
O213 0.19(2) 0.087(13) 0.052(12) -0.008(9) -0.058(14) 0.049(14)
Q1 0.031(10) 0.052(13) 0.030(10) -0.002(9) -0.002(8) 0.009(9)
Q2 0.085(19) 0.025(10) 0.035(12) 0.014(9) -0.001(12) 0.028(11)

loop_
_atom_type_symbol
_atom_type_description
_atom_type_scat_dispersion_real
_atom_type_scat_dispersion_imag
_atom_type_scat_source
C C 0.0033 0.0016 'International Tables Vol C Tables 4.2.6.8 and 6.1.1.4'
H H 0.0000 0.0000 'International Tables Vol C Tables 4.2.6.8 and 6.1.1.4'
N N 0.0061 0.0033 'International Tables Vol C Tables 4.2.6.8 and 6.1.1.4'
O O 0.0106 0.0060 'International Tables Vol C Tables 4.2.6.8 and 6.1.1.4'
Cu Cu 0.3201 1.2651 'International Tables Vol C Tables 4.2.6.8 and 6.1.1.4'
Dy Dy -0.1892 4.4098 'International Tables Vol C Tables 4.2.6.8 and 6.1.1.4'

loop_
_geom_angle_atom_site_label_1
_geom_angle_atom_site_label_2
_geom_angle_atom_site_label_3
_geom_angle
O90 Dy1 O4 89.81(16)
O90 Dy1 O10 91.56(15)
O4 Dy1 O10 145.08(10)
O90 Dy1 O2 80.58(12)
O4 Dy1 O2 72.67(11)
O10 Dy1 O2 73.16(10)
O90 Dy1 O8 81.35(14)
O4 Dy1 O8 143.20(10)
O10 Dy1 O8 71.23(10)
O2 Dy1 O8 139.32(10)
O90 Dy1 O6 83.44(12)
O4 Dy1 O6 71.59(10)
O10 Dy1 O6 143.18(10)
O2 Dy1 O6 140.68(11)
O8 Dy1 O6 71.95(10)
O90 Dy1 O50 153.79(12)
O4 Dy1 O50 89.45(18)
O10 Dy1 O50 103.80(15)
O2 Dy1 O50 123.93(12)
O8 Dy1 O50 83.66(15)
O6 Dy1 O50 71.50(12)
O90 Dy1 O51 154.56(12)
O4 Dy1 O51 86.92(12)
O10 Dy1 O51 77.21(11)
O2 Dy1 O51 74.36(11)
O8 Dy1 O51 115.33(11)
O6 Dy1 O51 119.10(11)
O50 Dy1 O51 51.46(11)
O90 Dy1 N50 178.06(17)
O4 Dy1 N50 88.31(14)
O10 Dy1 N50 90.26(12)
O2 Dy1 N50 99.30(12)
O8 Dy1 N50 99.89(12)
O6 Dy1 N50 95.51(11)
O50 Dy1 N50 25.74(12)
O51 Dy1 N50 25.72(11)
N10 Cu1 O2 91.25(14)
N10 Cu1 O1 171.93(15)
O2 Cu1 O1 85.23(13)
N10 Cu1 N9 81.61(15)
O2 Cu1 N9 171.94(14)
O1 Cu1 N9 101.37(14)
N2 Cu2 O4 89.90(15)
N2 Cu2 O3 169.19(18)
O4 Cu2 O3 84.92(15)
N2 Cu2 N1 81.02(16)
O4 Cu2 N1 170.92(15)
O3 Cu2 N1 104.02(16)
N4 Cu3 O5 174.57(17)
N4 Cu3 O6 91.17(15)
O5 Cu3 O6 86.07(13)
N4 Cu3 N3 83.19(17)
O5 Cu3 N3 100.29(16)
O6 Cu3 N3 168.95(18)
N6 Cu4 O8 90.63(14)
N6 Cu4 O7 170.05(14)
O8 Cu4 O7 86.32(13)
N6 Cu4 N5 82.36(15)
O8 Cu4 N5 170.47(15)
O7 Cu4 N5 101.65(14)
N8 Cu5 O10 88.70(14)
N8 Cu5 O9 172.74(15)
O10 Cu5 O9 86.08(13)
N8 Cu5 N7 81.29(16)
O10 Cu5 N7 169.97(14)
O9 Cu5 N7 103.94(15)
C1 O1 Cu1 107.1(3)
N2 O2 Cu1 108.5(2)
N2 O2 Dy1 124.3(2)
Cu1 O2 Dy1 124.06(15)
C10 O3 Cu2 107.2(3)
N4 O4 Cu2 108.2(3)
N4 O4 Dy1 124.2(3)
Cu2 O4 Dy1 127.53(15)
C19 O5 Cu3 107.2(3)
N6 O6 Cu3 107.6(2)
N6 O6 Dy1 123.5(2)
Cu3 O6 Dy1 124.74(14)
C28 O7 Cu4 106.9(3)
N8 O8 Cu4 106.9(2)
N8 O8 Dy1 124.6(2)
Cu4 O8 Dy1 126.88(14)
C37 O9 Cu5 106.4(3)
N10 O10 Cu5 108.0(2)
N10 O10 Dy1 122.7(2)
Cu5 O10 Dy1 129.23(14)
N50 O50 Dy1 98.0(3)
N50 O51 Dy1 95.0(2)
C2 N1 Cu2 107.0(3)
C1 N2 O2 114.4(3)
C1 N2 Cu2 117.3(3)
O2 N2 Cu2 125.1(2)
C11 N3 Cu3 111.2(3)
C10 N4 O4 115.0(4)
C10 N4 Cu3 119.4(3)
O4 N4 Cu3 123.7(3)
C20 N5 Cu4 110.3(3)
C19 N6 O6 115.3(4)
C19 N6 Cu4 118.5(3)
O6 N6 Cu4 125.3(3)
C29 N7 Cu5 107.0(3)
C28 N8 O8 115.8(3)
C28 N8 Cu5 118.0(3)
O8 N8 Cu5 125.5(3)
C38 N9 Cu1 108.6(3)
C37 N10 O10 114.5(4)
C37 N10 Cu1 117.6(3)
O10 N10 Cu1 124.0(3)
O52 N50 O51 122.7(4)
O52 N50 O50 121.8(4)
O51 N50 O50 115.5(4)
O52 N50 Dy1 178.1(3)
O51 N50 Dy1 59.2(2)
O50 N50 Dy1 56.3(2)
O70 N70 O72 121.3(4)
O70 N70 O71 119.7(4)
O72 N70 O71 119.0(4)
O1 C1 N2 124.7(4)
O1 C1 C2 120.4(4)
N2 C1 C2 114.7(4)
N1 C2 C1 108.5(4)
N1 C2 C3 110.0(4)
C1 C2 C3 110.1(4)
C2 C3 C4 113.9(4)
C9 C4 C5 118.2(4)
C9 C4 C3 121.2(5)
C5 C4 C3 120.6(5)
C6 C5 C4 120.6(5)
C7 C6 C5 121.4(5)
C6 C7 C8 119.2(5)
C7 C8 C9 120.9(5)
C8 C9 C4 119.7(5)
N4 C10 O3 124.3(4)
N4 C10 C11 115.1(4)
O3 C10 C11 120.6(4)
N3 C11 C12 112.7(4)
N3 C11 C10 107.6(4)
C12 C11 C10 110.0(4)
C11 C12 C13 117.1(4)
C18 C13 C14 119.3(5)
C18 C13 C12 118.8(5)
C14 C13 C12 121.9(5)
C13 C14 C15 119.2(5)
C16 C15 C14 120.4(5)
C15 C16 C17 120.0(5)
C18 C17 C16 119.9(5)
C13 C18 C17 121.1(5)
O5 C19 N6 123.8(4)
O5 C19 C20 121.0(4)
N6 C19 C20 115.1(4)
N5 C20 C19 108.3(3)
N5 C20 C21 111.2(4)
C19 C20 C21 111.4(3)
C22 C21 C20 112.8(3)
C27 C22 C23 118.6(4)
C27 C22 C21 120.3(4)
C23 C22 C21 121.0(4)
C24 C23 C22 120.7(4)
C25 C24 C23 121.1(5)
C24 C25 C26 118.2(4)
C27 C26 C25 121.2(5)
C26 C27 C22 120.0(4)
N8 C28 O7 123.5(4)
N8 C28 C29 114.9(4)
O7 C28 C29 121.4(4)
N7 C29 C28 107.3(4)
N7 C29 C30 111.0(4)
C28 C29 C30 110.6(4)
C31 C30 C29 112.7(4)
C32 C31 C36 119.7(5)
C32 C31 C30 121.0(5)
C36 C31 C30 119.2(5)
C31 C32 C33 119.7(6)
C34 C33 C32 120.2(6)
C35 C34 C33 120.8(6)
C34 C35 C36 119.6(6)
C31 C36 C35 120.0(6)
N10 C37 O9 125.0(4)
N10 C37 C38 114.4(4)
O9 C37 C38 120.4(4)
N9 C38 C37 109.0(3)
N9 C38 C39 113.2(4)
C37 C38 C39 113.2(3)
C40 C39 C38 111.4(3)
C45 C40 C41 118.8(4)
C45 C40 C39 120.1(5)
C41 C40 C39 121.1(4)
C42 C41 C40 120.1(5)
C43 C42 C41 121.0(6)
C42 C43 C44 119.5(5)
C45 C44 C43 119.7(6)
C40 C45 C44 120.8(6)

loop_
_geom_bond_atom_site_label_1
_geom_bond_atom_site_label_2
_geom_bond_distance
Dy1 O90 2.325(3)
Dy1 O4 2.372(3)
Dy1 O10 2.381(3)
Dy1 O2 2.381(3)
Dy1 O8 2.388(3)
Dy1 O6 2.420(3)
Dy1 O50 2.425(4)
Dy1 O51 2.490(3)
Dy1 N50 2.887(4)
Cu1 N10 1.905(4)
Cu1 O2 1.938(3)
Cu1 O1 1.944(3)
Cu1 N9 2.009(4)
Cu2 N2 1.901(4)
Cu2 O4 1.924(4)
Cu2 O3 1.949(4)
Cu2 N1 2.022(4)
Cu3 N4 1.883(4)
Cu3 O5 1.911(3)
Cu3 O6 1.912(3)
Cu3 N3 1.993(4)
Cu4 N6 1.892(4)
Cu4 O8 1.914(3)
Cu4 O7 1.919(3)
Cu4 N5 1.997(3)
Cu5 N8 1.887(4)
Cu5 O10 1.916(3)
Cu5 O9 1.921(3)
Cu5 N7 2.008(4)
O1 C1 1.298(5)
O2 N2 1.401(5)
O3 C10 1.298(6)
O4 N4 1.412(5)
O5 C19 1.286(6)
O6 N6 1.385(5)
O7 C28 1.298(5)
O8 N8 1.400(4)
O9 C37 1.295(5)
O10 N10 1.393(4)
O50 N50 1.266(5)
O51 N50 1.258(5)
O52 N50 1.225(5)
O70 N70 1.226(6)
O71 N70 1.280(6)
O72 N70 1.241(5)
N1 C2 1.494(6)
N2 C1 1.301(6)
N3 C11 1.500(6)
N4 C10 1.279(6)
N5 C20 1.484(5)
N6 C19 1.297(5)
N7 C29 1.485(6)
N8 C28 1.290(5)
N9 C38 1.471(6)
N10 C37 1.290(6)
C1 C2 1.505(6)
C2 C3 1.515(7)
C3 C4 1.516(6)
C4 C9 1.400(8)
C4 C5 1.400(7)
C5 C6 1.383(8)
C6 C7 1.357(9)
C7 C8 1.386(9)
C8 C9 1.396(8)
C10 C11 1.521(6)
C11 C12 1.507(8)
C12 C13 1.524(7)
C13 C18 1.372(8)
C13 C14 1.396(7)
C14 C15 1.410(7)
C15 C16 1.363(8)
C16 C17 1.387(8)
C17 C18 1.381(8)
C19 C20 1.525(6)
C20 C21 1.539(6)
C21 C22 1.519(6)
C22 C27 1.389(7)
C22 C23 1.398(6)
C23 C24 1.381(6)
C24 C25 1.375(7)
C25 C26 1.399(7)
C26 C27 1.385(7)
C28 C29 1.497(6)
C29 C30 1.550(7)
C30 C31 1.519(7)
C31 C32 1.382(7)
C31 C36 1.390(7)
C32 C33 1.395(9)
C33 C34 1.372(11)
C34 C35 1.368(11)
C35 C36 1.400(8)
C37 C38 1.530(5)
C38 C39 1.533(6)
C39 C40 1.525(6)
C40 C45 1.382(8)
C40 C41 1.397(7)
C41 C42 1.389(6)
C42 C43 1.363(9)
C43 C44 1.395(10)
C44 C45 1.393(7)
O202 C200 1.374(9)
